data_2008974
loop_
_publ_author_name
'H. Surya Prakash Rao'
'S. Rajamathe'
'S. Shanmuga Sundara Raj'
'Kandasamy Chinnakali'
'Ibrahim Abdul Razak'
'Hoong-Kun Fun'

_publ_section_title
;Methyl 1-(4-chlorobenzyl)-2-oxocyclohexane-1-carboxylate and methyl
 (2<i>RS</i>,4a<i>RS</i>,8a<i>RS</i>)-2-(4-chlorobenzyl)-3-oxoperhydronaphthalene-2-carboxylate
;
_journal_issue 9
_journal_name_full 'Acta Crystallographica Section C'
_journal_page_first 1519
_journal_page_last 1522
_journal_paper_doi 10.1107/S0108270199007003
_journal_volume 55
_journal_year 1999
_chemical_formula_sum 'C15 H17 Cl O3'
_chemical_formula_weight 280.74
_chemical_name_systematic
;
Methyl 1-(4-chlorobenzyl)-2-oxa-1-cyclohexanecarboxylate (I)
;
_space_group_IT_number 14
_symmetry_cell_setting monoclinic
_symmetry_space_group_name_Hall '-P 2ybc'
_symmetry_space_group_name_H-M 'P 1 21/c 1'
_audit_creation_method SHELXL-97
_cell_angle_alpha 90.00
_cell_angle_beta 99.7300(10)
_cell_angle_gamma 90.00
_cell_formula_units_Z 4
_cell_length_a 7.62300(10)
_cell_length_b 9.97800(10)
_cell_length_c 19.11610(10)
_cell_measurement_reflns_used 5247
_cell_measurement_temperature 293(2)
_cell_measurement_theta_max 28.29
_cell_measurement_theta_min 2.16
_cell_volume 1433.10(3)
_computing_cell_refinement 'SAINT (Siemens, 1996)'
_computing_data_collection 'SMART (Siemens, 1996)'
_computing_data_reduction SAINT
_computing_molecular_graphics SHELXTL
_computing_publication_material 'SHELXTL and PLATON (Spek, 1990)'
_computing_structure_refinement SHELXTL
_computing_structure_solution 'SHELXTL (Sheldrick, 1997)'
_diffrn_ambient_temperature 293(2)
_diffrn_detector_area_resol_mean 8.33
_diffrn_measurement_device 'Siemens SMART CCD area-detector'
_diffrn_measurement_method \w
_diffrn_radiation_monochromator graphite
_diffrn_radiation_source 'fine-focus sealed tube'
_diffrn_radiation_type MoK\a
_diffrn_radiation_wavelength 0.71073
_diffrn_reflns_av_R_equivalents 0.028
_diffrn_reflns_av_sigmaI/netI 0.034
_diffrn_reflns_limit_h_max 10
_diffrn_reflns_limit_h_min -10
_diffrn_reflns_limit_k_max 13
_diffrn_reflns_limit_k_min 0
_diffrn_reflns_limit_l_max 25
_diffrn_reflns_limit_l_min 0
_diffrn_reflns_number 9555
_diffrn_reflns_theta_max 28.29
_diffrn_reflns_theta_min 2.16
_exptl_absorpt_coefficient_mu 0.268
_exptl_absorpt_correction_T_max 0.94
_exptl_absorpt_correction_T_min 0.89
_exptl_absorpt_correction_type empirical
_exptl_absorpt_process_details '(SADABS; Sheldrick, 1996)'
_exptl_crystal_colour colourless
_exptl_crystal_density_diffrn 1.301
_exptl_crystal_density_method 'not measured'
_exptl_crystal_description parallelepiped
_exptl_crystal_F_000 592
_exptl_crystal_size_max 0.46
_exptl_crystal_size_mid 0.38
_exptl_crystal_size_min 0.22
_refine_diff_density_max 0.22
_refine_diff_density_min -0.29
_refine_ls_extinction_method none
_refine_ls_goodness_of_fit_ref 1.01
_refine_ls_hydrogen_treatment noref
_refine_ls_matrix_type full
_refine_ls_number_parameters 173
_refine_ls_number_reflns 3530
_refine_ls_number_restraints 0
_refine_ls_restrained_S_all 1.01
_refine_ls_R_factor_all 0.067
_refine_ls_R_factor_gt 0.044
_refine_ls_shift/su_max <0.001
_refine_ls_shift/su_mean 0.00
_refine_ls_structure_factor_coef Fsqd
_refine_ls_weighting_details 'calc w = 1/[\s^2^(Fo^2^)+(0.0499P)^2^+0.3300P] where P = (Fo^2^+2Fc^2^)/3'
_refine_ls_weighting_scheme calc
_refine_ls_wR_factor_ref 0.119
_reflns_number_gt 2546
_reflns_number_total 3530
_reflns_threshold_expression I>2\s(I)
_cod_data_source_file sk1299.cif
_cod_data_source_block I
_cod_original_cell_volume 1433.10(2)
_cod_original_sg_symbol_H-M 'P 21/c'
_cod_database_code 2008974

loop_
_symmetry_equiv_pos_as_xyz
'x, y, z'
'-x, y+1/2, -z+1/2'
'-x, -y, -z'
'x, -y-1/2, z-1/2'

loop_
_atom_site_label
_atom_site_fract_x
_atom_site_fract_y
_atom_site_fract_z
_atom_site_U_iso_or_equiv
_atom_site_adp_type
_atom_site_calc_flag
_atom_site_refinement_flags
_atom_site_occupancy
_atom_site_disorder_assembly
_atom_site_disorder_group
_atom_site_type_symbol
Cl1 0.21354(6) 0.31299(6) 0.13499(3) 0.07240(18) Uani d . 1 . . Cl
O1 1.26281(18) 0.13634(14) 0.38246(8) 0.0650(4) Uani d . 1 . . O
O2 0.76543(19) 0.34878(14) 0.41925(8) 0.0692(4) Uani d . 1 . . O
O3 0.90113(17) 0.15285(12) 0.44539(7) 0.0595(3) Uani d . 1 . . O
C1 1.0236(2) 0.43389(16) 0.33906(9) 0.0483(4) Uani d . 1 . . C
H1B 1.0892 0.4395 0.2999 0.058 Uiso calc R 1 . . H
H1A 0.9043 0.4671 0.3224 0.058 Uiso calc R 1 . . H
C2 1.0118(2) 0.28558(15) 0.36055(8) 0.0402(3) Uani d . 1 . . C
C3 1.1965(2) 0.23890(17) 0.39878(9) 0.0465(4) Uani d . 1 . . C
C4 1.2884(3) 0.3303(2) 0.45612(11) 0.0644(5) Uani d . 1 . . C
H4A 1.4080 0.2976 0.4728 0.077 Uiso calc R 1 . . H
H4B 1.2244 0.3292 0.4959 0.077 Uiso calc R 1 . . H
C5 1.2976(3) 0.4742(2) 0.42923(12) 0.0664(5) Uani d . 1 . . C
H5A 1.3499 0.5319 0.4681 0.080 Uiso calc R 1 . . H
H5B 1.3726 0.4773 0.3930 0.080 Uiso calc R 1 . . H
C6 1.1129(2) 0.52379(18) 0.39866(10) 0.0550(4) Uani d . 1 . . C
H6A 1.1208 0.6142 0.3807 0.066 Uiso calc R 1 . . H
H6B 1.0409 0.5267 0.4359 0.066 Uiso calc R 1 . . H
C7 0.9497(2) 0.19487(16) 0.29515(9) 0.0473(4) Uani d . 1 . . C
H7A 1.0347 0.2031 0.2629 0.057 Uiso calc R 1 . . H
H7B 0.9518 0.1024 0.3110 0.057 Uiso calc R 1 . . H
C8 0.7668(2) 0.22517(16) 0.25463(8) 0.0438(4) Uani d . 1 . . C
C9 0.7389(2) 0.32114(16) 0.20089(8) 0.0458(4) Uani d . 1 . . C
H9A 0.8357 0.3681 0.1897 0.055 Uiso calc R 1 . . H
C10 0.5707(2) 0.34808(17) 0.16390(9) 0.0485(4) Uani d . 1 . . C
H10A 0.5542 0.4129 0.1285 0.058 Uiso calc R 1 . . H
C11 0.4275(2) 0.27716(17) 0.18043(9) 0.0487(4) Uani d . 1 . . C
C12 0.4499(3) 0.1808(2) 0.23276(11) 0.0614(5) Uani d . 1 . . C
H12A 0.3527 0.1334 0.2434 0.074 Uiso calc R 1 . . H
C13 0.6196(3) 0.15555(18) 0.26937(10) 0.0570(4) Uani d . 1 . . C
H13A 0.6353 0.0904 0.3047 0.068 Uiso calc R 1 . . H
C14 0.8783(2) 0.27046(16) 0.41151(8) 0.0441(4) Uani d . 1 . . C
C15 0.7771(3) 0.1216(2) 0.49285(12) 0.0785(7) Uani d . 1 . . C
H15A 0.8086 0.0372 0.5157 0.118 Uiso calc R 1 . . H
H15B 0.6587 0.1164 0.4662 0.118 Uiso calc R 1 . . H
H15C 0.7820 0.1907 0.5281 0.118 Uiso calc R 1 . . H

loop_
_atom_site_aniso_label
_atom_site_aniso_U_11
_atom_site_aniso_U_22
_atom_site_aniso_U_33
_atom_site_aniso_U_12
_atom_site_aniso_U_13
_atom_site_aniso_U_23
Cl1 0.0476(3) 0.0919(4) 0.0750(3) -0.0046(2) 0.0025(2) -0.0056(3)
O1 0.0585(8) 0.0583(8) 0.0798(9) 0.0208(6) 0.0162(7) 0.0014(6)
O2 0.0663(8) 0.0660(8) 0.0833(9) 0.0215(7) 0.0358(7) 0.0027(7)
O3 0.0630(8) 0.0548(7) 0.0679(8) 0.0076(6) 0.0317(6) 0.0166(6)
C1 0.0561(10) 0.0407(8) 0.0478(9) 0.0014(7) 0.0076(7) 0.0054(7)
C2 0.0415(8) 0.0388(8) 0.0421(8) 0.0052(6) 0.0117(6) 0.0029(6)
C3 0.0434(8) 0.0483(9) 0.0507(9) 0.0094(7) 0.0161(7) 0.0084(7)
C4 0.0527(10) 0.0710(13) 0.0640(12) 0.0127(9) -0.0059(9) -0.0017(9)
C5 0.0561(11) 0.0642(12) 0.0763(13) -0.0060(9) 0.0034(10) -0.0102(10)
C6 0.0626(11) 0.0432(9) 0.0574(10) -0.0015(8) 0.0053(8) 0.0004(7)
C7 0.0521(9) 0.0427(8) 0.0494(9) 0.0042(7) 0.0152(7) -0.0042(7)
C8 0.0499(9) 0.0409(8) 0.0428(8) -0.0020(6) 0.0139(7) -0.0057(6)
C9 0.0464(8) 0.0485(9) 0.0457(8) -0.0067(7) 0.0166(7) -0.0023(7)
C10 0.0515(9) 0.0492(9) 0.0462(9) -0.0031(7) 0.0121(7) 0.0011(7)
C11 0.0434(8) 0.0545(10) 0.0492(9) -0.0041(7) 0.0103(7) -0.0086(7)
C12 0.0542(10) 0.0643(12) 0.0685(12) -0.0181(9) 0.0188(9) 0.0035(9)
C13 0.0603(11) 0.0535(10) 0.0582(10) -0.0104(8) 0.0133(8) 0.0101(8)
C14 0.0441(8) 0.0451(8) 0.0444(8) 0.0038(7) 0.0115(6) -0.0019(6)
C15 0.0895(16) 0.0773(14) 0.0807(15) -0.0060(12) 0.0487(13) 0.0136(11)

loop_
_atom_type_symbol
_atom_type_description
_atom_type_scat_dispersion_real
_atom_type_scat_dispersion_imag
_atom_type_scat_source
C C 0.0033 0.0016 'International Tables Vol C Tables 4.2.6.8 and 6.1.1.4'
H H 0.0000 0.0000 'International Tables Vol C Tables 4.2.6.8 and 6.1.1.4'
O O 0.0106 0.0060 'International Tables Vol C Tables 4.2.6.8 and 6.1.1.4'
Cl Cl 0.1484 0.1585 'International Tables Vol C Tables 4.2.6.8 and 6.1.1.4'

loop_
_geom_angle_atom_site_label_1
_geom_angle_atom_site_label_2
_geom_angle_atom_site_label_3
_geom_angle
_geom_angle_publ_flag
C14 O3 C15 116.50(10) y
C6 C1 C2 113.96(13) ?
C14 C2 C1 109.81(12) ?
C14 C2 C3 108.67(12) ?
C1 C2 C3 109.01(13) ?
C14 C2 C7 108.06(13) ?
C1 C2 C7 111.64(13) ?
C3 C2 C7 109.58(12) ?
O1 C3 C4 122.63(16) ?
O1 C3 C2 121.46(16) ?
C4 C3 C2 115.90(14) ?
C3 C4 C5 111.46(16) ?
C6 C5 C4 110.10(16) ?
C5 C6 C1 111.48(15) ?
C8 C7 C2 115.29(13) ?
C13 C8 C9 117.73(16) ?
C13 C8 C7 120.31(15) ?
C9 C8 C7 121.96(14) ?
C10 C9 C8 121.57(15) ?
C11 C10 C9 118.94(16) ?
C12 C11 C10 121.19(17) ?
C12 C11 Cl1 119.59(13) ?
C10 C11 Cl1 119.21(14) ?
C11 C12 C13 118.97(16) ?
C12 C13 C8 121.60(16) ?
O2 C14 O3 123.6(2) y
O2 C14 C2 126.0(2) y
O3 C14 C2 110.41(12) ?

loop_
_geom_bond_atom_site_label_1
_geom_bond_atom_site_label_2
_geom_bond_site_symmetry_2
_geom_bond_distance
_geom_bond_publ_flag
Cl1 C11 . 1.750(2) y
O1 C3 . 1.205(2) y
O2 C14 . 1.190(2) y
O3 C14 . 1.337(2) y
O3 C15 . 1.450(2) y
C1 C6 . 1.518(2) ?
C1 C2 . 1.542(2) ?
C2 C14 . 1.531(2) ?
C2 C3 . 1.545(2) ?
C2 C7 . 1.551(2) ?
C3 C4 . 1.505(3) ?
C4 C5 . 1.531(3) ?
C5 C6 . 1.514(3) ?
C7 C8 . 1.507(2) ?
C8 C13 . 1.389(2) ?
C8 C9 . 1.394(2) ?
C9 C10 . 1.382(2) ?
C10 C11 . 1.382(2) ?
C11 C12 . 1.377(3) ?
C12 C13 . 1.386(3) ?

loop_
_geom_torsion_atom_site_label_1
_geom_torsion_atom_site_label_2
_geom_torsion_atom_site_label_3
_geom_torsion_atom_site_label_4
_geom_torsion
_geom_torsion_publ_flag
C6 C1 C2 C14 69.91(18) ?
C6 C1 C2 C3 -49.04(18) ?
C6 C1 C2 C7 -170.25(14) ?
C14 C2 C3 O1 109.28(17) ?
C1 C2 C3 O1 -131.06(16) ?
C7 C2 C3 O1 -8.6(2) ?
C14 C2 C3 C4 -71.79(18) ?
C1 C2 C3 C4 47.87(18) ?
C7 C2 C3 C4 170.33(15) ?
O1 C3 C4 C5 126.57(18) ?
C2 C3 C4 C5 -52.3(2) ?
C3 C4 C5 C6 55.4(2) ?
C4 C5 C6 C1 -57.6(2) ?
C2 C1 C6 C5 56.2(2) ?
C14 C2 C7 C8 59.01(17) ?
C1 C2 C7 C8 -61.9(2) y
C3 C2 C7 C8 177.30(10) y
C2 C7 C8 C13 -94.41(19) ?
C2 C7 C8 C9 86.61(18) ?
C13 C8 C9 C10 0.9(2) ?
C7 C8 C9 C10 179.86(14) ?
C8 C9 C10 C11 -0.5(2) ?
C9 C10 C11 C12 0.0(3) ?
C9 C10 C11 Cl1 178.77(12) ?
C10 C11 C12 C13 0.2(3) ?
Cl1 C11 C12 C13 -178.59(14) ?
C11 C12 C13 C8 0.2(3) ?
C9 C8 C13 C12 -0.7(3) ?
C7 C8 C13 C12 -179.70(16) ?
C15 O3 C14 O2 1.0(3) ?
C15 O3 C14 C2 -176.9(2) y
C1 C2 C14 O2 19.0(2) ?
C3 C2 C14 O2 138.21(18) ?
C7 C2 C14 O2 -103.0(2) ?
C1 C2 C14 O3 -163.20(10) y
C3 C2 C14 O3 -44.0(2) y
C7 C2 C14 O3 74.84(16) ?

loop_
_cod_related_entry_id
_cod_related_entry_database
_cod_related_entry_code
1 ChemSpider 4421842
